data_2207546
loop_
_publ_author_name
'Andreas Fischer'

_publ_section_title
;
 Hexaaqua[\m-di-\m-oxo-bis(hydroxodioxoiodate)]dieuropium(III)
 bis(perchlorate) dihydrate
;
_journal_coeditor_code HB6301
_journal_issue 12
_journal_name_full 'Acta Crystallographica Section E'
_journal_page_first i262
_journal_page_last i264
_journal_paper_doi 10.1107/S1600536805035737
_journal_volume 61
_journal_year 2005
_chemical_formula_iupac '[Eu2 (H2 I2 O10) (H2 O)6] (Cl O4)2, 2H2 O'
_chemical_formula_moiety 'Eu H7 I O8, Cl O4, H2 O'
_chemical_formula_sum 'Cl Eu H9 I O13'
_chemical_formula_weight 531.38
_chemical_name_systematic
;
hexaaqua[\m-di-\m-oxo-bis(hydroxodioxoiodate)]dieuropium(III)
bis(perchlorate) dihydrate
;
_space_group_IT_number 14
_symmetry_cell_setting monoclinic
_symmetry_space_group_name_Hall '-P 2ybc'
_symmetry_space_group_name_H-M 'P 1 21/c 1'
_atom_sites_solution_primary direct
_atom_sites_solution_secondary difmap
_cell_angle_alpha 90.00
_cell_angle_beta 101.584(2)
_cell_angle_gamma 90.00
_cell_formula_units_Z 4
_cell_length_a 10.8602(4)
_cell_length_b 7.1828(3)
_cell_length_c 13.7933(5)
_cell_measurement_reflns_used 17576
_cell_measurement_temperature 299
_cell_measurement_theta_max 23.62
_cell_measurement_theta_min 4.11
_cell_volume 1054.05(7)
_computing_cell_refinement 'SCALEPACK (Otwinowski & Minor, 1997)'
_computing_data_collection 'COLLECT (Nonius, 1999)'
_computing_data_reduction 'DENZO and SCALEPACK (Otwinowski & Minor, 1997)'
_computing_publication_material 'maXus (Mackay <i>et al.</i>,  1999)'
_computing_structure_refinement 'SHELXL97 (Sheldrick, 1997)'
_computing_structure_solution 'SIR97 (Altomare <i>et al.</i>,  1999)'
_diffrn_measured_fraction_theta_full 0.995
_diffrn_measured_fraction_theta_max 0.995
_diffrn_measurement_device 'Bruker--Nonius KappaCCD'
_diffrn_measurement_method '\w and \f'
_diffrn_radiation_source 'fine-focus sealed tube'
_diffrn_radiation_type ' AgK\a'
_diffrn_reflns_av_R_equivalents 0.0596
_diffrn_reflns_av_sigmaI/netI 0.0382
_diffrn_reflns_limit_h_max 15
_diffrn_reflns_limit_h_min -15
_diffrn_reflns_limit_k_max 10
_diffrn_reflns_limit_k_min -10
_diffrn_reflns_limit_l_max 19
_diffrn_reflns_limit_l_min -19
_diffrn_reflns_number 17576
_diffrn_reflns_theta_full 23.62
_diffrn_reflns_theta_max 23.62
_diffrn_reflns_theta_min 4.11
_diffrn_standards_number 0
_exptl_absorpt_coefficient_mu 4.880
_exptl_absorpt_correction_T_max 0.866
_exptl_absorpt_correction_T_min 0.593
_exptl_absorpt_correction_type numerical
_exptl_absorpt_process_details '(HABITUS; Herrendorf & B\"arnighausen, 1997)'
_exptl_crystal_colour Colourless
_exptl_crystal_density_diffrn 3.348
_exptl_crystal_density_method 'not measured'
_exptl_crystal_description Plate
_exptl_crystal_size_max 0.120
_exptl_crystal_size_mid 0.070
_exptl_crystal_size_min 0.040
_refine_diff_density_max 1.839
_refine_diff_density_min -1.650
_refine_ls_extinction_method none
_refine_ls_goodness_of_fit_ref 1.07
_refine_ls_hydrogen_treatment constr
_refine_ls_matrix_type full
_refine_ls_number_parameters 145
_refine_ls_number_reflns 3211
_refine_ls_number_restraints 0
_refine_ls_restrained_S_all 1.07
_refine_ls_R_factor_all 0.039
_refine_ls_R_factor_gt 0.031
_refine_ls_shift/su_max 0.001
_refine_ls_shift/su_mean 0.000
_refine_ls_structure_factor_coef Fsqd
_refine_ls_weighting_details 'calc w = 1/[\s^2^(Fo^2^)+(0.0346P)^2^+3.015P] where P = (Fo^2^+2Fc^2^)/3'
_refine_ls_weighting_scheme calc
_refine_ls_wR_factor_gt 0.073
_refine_ls_wR_factor_ref 0.077
_reflns_number_gt 2723
_reflns_number_total 3211
_reflns_threshold_expression I>2\s(I)
_cod_data_source_file hb6301.cif
_cod_data_source_block I
_cod_depositor_comments
;
The following automatic conversions were performed:
'_symmetry_cell_setting' value 'Monoclinic' changed to 'monoclinic'
according to '/home/saulius/struct/CIF-dictionaries/cif_core.dic'
dictionary named 'cif_core.dic' version 2.4.1 from 2010-06-29.

Automatic conversion script
Id: cif_fix_enum 1527 2010-12-29 10:47:43Z saulius 

The following automatic conversions were performed:

'_symmetry_cell_setting' value 'Monoclinic' changed to 'monoclinic'
according to /home/saulius/struct/CIF-dictionaries/cif_core.dic
dictionary named 'cif_core.dic' version 2.4.1 from 2010-06-29.

Automatic conversion script
Id: cif_fix_values 1715 2011-07-08 13:25:40Z adriana 
;
_cod_original_sg_symbol_H-M 'P 21/c'
_cod_database_code 2207546
_cod_database_fobs_code 2207546

loop_
_symmetry_equiv_pos_as_xyz
'x, y, z'
'-x, y+1/2, -z+1/2'
'-x, -y, -z'
'x, -y-1/2, z-1/2'

loop_
_atom_site_label
_atom_site_fract_x
_atom_site_fract_y
_atom_site_fract_z
_atom_site_U_iso_or_equiv
_atom_site_adp_type
_atom_site_calc_flag
_atom_site_refinement_flags
_atom_site_occupancy
_atom_site_type_symbol
Eu -0.014649(19) 0.14236(3) 0.182210(13) 0.01049(7) Uani d . 1 Eu
Cl 0.53872(12) 0.26539(18) 0.38506(9) 0.0250(2) Uani d . 1 Cl
I 0.06359(2) 0.13666(3) 0.441684(16) 0.00817(7) Uani d . 1 I
O1 0.2106(3) 0.1575(6) 0.2297(3) 0.0301(9) Uani d . 1 O
O2 -0.1879(3) 0.0887(5) 0.0454(2) 0.0202(7) Uani d . 1 O
O3 -0.0060(3) -0.1894(4) 0.1552(2) 0.0130(6) Uani d . 1 O
O4 -0.2189(4) 0.1169(7) 0.2317(3) 0.0366(10) Uani d . 1 O
O5 0.0471(3) -0.0344(4) 0.3387(2) 0.0122(6) Uani d . 1 O
O6 -0.1038(3) 0.0680(4) 0.4616(2) 0.0105(5) Uani d . 1 O
O7 0.0802(3) 0.3064(4) 0.5415(2) 0.0128(6) Uani d . 1 O
O8 0.2341(3) 0.1488(4) 0.4368(2) 0.0163(6) Uani d . 1 O
O9 0.5844(5) 0.2121(7) 0.4858(3) 0.0442(11) Uani d . 1 O
O10 0.6429(4) 0.3315(8) 0.3465(4) 0.0489(13) Uani d . 1 O
O11 0.4826(6) 0.1071(8) 0.3316(4) 0.0554(14) Uani d . 1 O
O12 0.4477(5) 0.4100(7) 0.3802(4) 0.0500(12) Uani d . 1 O
O13 0.3799(4) 0.2357(6) 0.6084(3) 0.0300(8) Uani d . 1 O
H8 0.2813 0.1741 0.4846 0.020 Uiso d R 1 H

loop_
_atom_site_aniso_label
_atom_site_aniso_U_11
_atom_site_aniso_U_22
_atom_site_aniso_U_33
_atom_site_aniso_U_12
_atom_site_aniso_U_13
_atom_site_aniso_U_23
Eu 0.01720(12) 0.00812(12) 0.00664(11) -0.00004(7) 0.00355(7) 0.00033(6)
Cl 0.0225(5) 0.0274(6) 0.0242(5) 0.0006(5) 0.0020(4) -0.0028(4)
I 0.01491(13) 0.00619(13) 0.00394(11) -0.00051(9) 0.00317(8) 0.00009(7)
O1 0.0179(16) 0.058(3) 0.0138(15) 0.0003(17) 0.0025(12) 0.0086(16)
O2 0.0214(16) 0.0223(17) 0.0145(14) 0.0000(13) -0.0018(11) -0.0004(12)
O3 0.0236(15) 0.0077(13) 0.0073(12) -0.0005(12) 0.0022(10) -0.0028(10)
O4 0.0250(19) 0.063(3) 0.0246(19) -0.0118(19) 0.0128(15) -0.0142(19)
O5 0.0219(14) 0.0098(14) 0.0057(11) -0.0021(11) 0.0046(10) -0.0027(10)
O6 0.0141(13) 0.0086(13) 0.0095(12) 0.0003(10) 0.0042(10) 0.0033(10)
O7 0.0210(15) 0.0102(14) 0.0083(12) -0.0032(12) 0.0053(11) -0.0038(10)
O8 0.0151(14) 0.0229(18) 0.0113(13) -0.0019(12) 0.0039(11) -0.0021(11)
O9 0.048(3) 0.055(3) 0.027(2) -0.014(2) -0.0003(18) 0.007(2)
O10 0.039(3) 0.064(4) 0.051(3) 0.000(2) 0.025(2) 0.007(2)
O11 0.063(3) 0.039(3) 0.054(3) -0.003(3) -0.015(2) -0.014(2)
O12 0.037(3) 0.044(3) 0.070(3) 0.015(2) 0.014(2) 0.000(2)
O13 0.0246(18) 0.037(2) 0.0267(18) 0.0011(16) 0.0022(14) -0.0066(16)

loop_
_atom_type_symbol
_atom_type_description
_atom_type_scat_dispersion_real
_atom_type_scat_dispersion_imag
_atom_type_scat_source
Cl Cl 0.0998 0.0984 'International Tables Vol C Tables 4.2.6.8 and 6.1.1.4'
Eu Eu -0.3977 2.4351 'International Tables Vol C Tables 4.2.6.8 and 6.1.1.4'
I I -0.8919 1.1868 'International Tables Vol C Tables 4.2.6.8 and 6.1.1.4'
O O 0.0056 0.0036 'International Tables Vol C Tables 4.2.6.8 and 6.1.1.4'
H H 0.0000 0.0000 'International Tables Vol C Tables 4.2.6.8 and 6.1.1.4'

loop_
_diffrn_radiation_wavelength
0.5608

loop_
_geom_angle_atom_site_label_1
_geom_angle_atom_site_label_2
_geom_angle_atom_site_label_3
_geom_angle_site_symmetry_1
_geom_angle_site_symmetry_3
_geom_angle
_geom_angle_publ_flag
O5 Eu O7 2 4_565 80.08(10) n
O5 Eu O1 2 . 96.19(13) n
O7 Eu O1 4_565 . 68.61(11) n
O5 Eu O2 2 . 89.29(11) n
O7 Eu O2 4_565 . 77.65(11) n
O1 Eu O2 . . 144.21(12) n
O5 Eu O3 2 . 164.09(10) n
O7 Eu O3 4_565 . 89.44(10) n
O1 Eu O3 . . 91.01(13) n
O2 Eu O3 . . 76.71(11) n
O5 Eu O4 2 . 89.21(14) n
O7 Eu O4 4_565 . 142.59(12) n
O1 Eu O4 . . 148.66(13) n
O2 Eu O4 . . 66.39(12) n
O3 Eu O4 . . 91.99(14) n
O5 Eu O5 2 . 128.25(8) n
O7 Eu O5 4_565 . 134.24(10) n
O1 Eu O5 . . 72.73(11) n
O2 Eu O5 . . 129.16(11) n
O3 Eu O5 . . 67.49(9) n
O4 Eu O5 . . 79.70(13) n
O5 Eu O3 2 2 67.73(9) n
O7 Eu O3 4_565 2 132.11(10) n
O1 Eu O3 . 2 80.32(12) n
O2 Eu O3 . 2 133.57(11) n
O3 Eu O3 . 2 127.69(8) n
O4 Eu O3 . 2 73.25(12) n
O5 Eu O3 . 2 60.64(9) n
O11 Cl O10 . . 111.2(4) n
O11 Cl O12 . . 109.7(3) n
O10 Cl O12 . . 109.5(3) n
O11 Cl O9 . . 108.6(3) n
O10 Cl O9 . . 107.8(3) n
O12 Cl O9 . . 110.0(3) n
O7 I O3 . 2 93.54(14) n
O7 I O5 . . 179.29(13) n
O3 I O5 2 . 85.87(13) n
O7 I O8 . . 92.71(14) n
O3 I O8 2 . 97.87(14) n
O5 I O8 . . 86.98(13) n
O7 I O6 . . 90.95(13) n
O3 I O6 2 . 94.76(13) n
O5 I O6 . . 89.49(13) n
O8 I O6 . . 166.60(13) n
O7 I O6 . 3_556 90.75(13) n
O3 I O6 2 3_556 172.20(13) n
O5 I O6 . 3_556 89.88(12) n
O8 I O6 . 3_556 88.42(13) n
O6 I O6 . 3_556 78.64(13) n
I O3 Eu 2_545 . 139.61(15) n
I O3 Eu 2_545 2_545 106.07(13) n
Eu O3 Eu . 2_545 109.57(11) n
I O5 Eu . 2_545 137.20(15) n
I O5 Eu . . 107.11(13) n
Eu O5 Eu 2_545 . 112.97(11) n
I O6 I . 3_556 101.36(13) y
I O7 Eu . 4_566 136.08(15) n
I O8 H8 . . 118.3 n

loop_
_geom_bond_atom_site_label_1
_geom_bond_atom_site_label_2
_geom_bond_site_symmetry_2
_geom_bond_distance
_geom_bond_publ_flag
Eu O5 2 2.357(3) y
Eu O7 4_565 2.402(3) y
Eu O1 . 2.404(4) y
Eu O2 . 2.413(3) y
Eu O3 . 2.417(3) y
Eu O4 . 2.455(4) y
Eu O5 . 2.478(3) y
Eu O3 2 2.518(3) y
Eu I . 3.5087(3) n
Eu Eu 2 4.0321(2) n
Eu Eu 2_545 4.0322(2) n
Cl O11 . 1.424(5) n
Cl O10 . 1.425(5) n
Cl O12 . 1.426(5) n
Cl O9 . 1.431(4) n
I O7 . 1.820(3) y
I O3 2 1.844(3) y
I O5 . 1.859(3) y
I O8 . 1.868(3) y
I O6 . 1.955(3) y
I O6 3_556 1.974(3) y
I I 3_556 3.0401(5) n
O3 I 2_545 1.844(3) n
O3 Eu 2_545 2.518(3) n
O5 Eu 2_545 2.357(3) n
O6 I 3_556 1.974(3) n
O7 Eu 4_566 2.402(3) n
O8 H8 . 0.7705 n
